data_2102036
loop_
_publ_author_name
'Nyburg, Stanley C.'
'Steed, Jon W.'
'Aleksovska, Slobotka'
'Petrusevski, Vladimir M.'

_publ_section_title
;
 Structure of the alums. I. On the sulfate group disorder in the
 \a-alums
;
_journal_issue 2
_journal_name_full 'Acta Crystallographica Section B'
_journal_page_first 204
_journal_page_last 209
_journal_paper_doi 10.1107/S0108768199014846
_journal_volume 56
_journal_year 2000
_chemical_compound_source Synthetic
_chemical_formula_sum 'Al H24 O20 S2 Tl'
_chemical_formula_weight 639.66
_chemical_name_common 'Aluminium thallium alum'
_chemical_name_mineral Lanmuchangite
_space_group_IT_number 205
_symmetry_cell_setting cubic
_symmetry_space_group_name_Hall '-P 2ac 2ab 3'
_symmetry_space_group_name_H-M 'P a -3'
_audit_creation_method SHELXL-97
_cell_angle_alpha 90.00
_cell_angle_beta 90.00
_cell_angle_gamma 90.00
_cell_formula_units_Z 4
_cell_length_a 12.2070(5)
_cell_length_b 12.2070(5)
_cell_length_c 12.2070(5)
_cell_measurement_temperature 173(2)
_cell_volume 1818.98(13)
_computing_structure_refinement 'SHELXL-97 (Sheldrick, 1997)'
_computing_structure_solution 'SHELXS-97 (Sheldrick, 1990)'
_database_code_amcsd 0009916
_diffrn_ambient_temperature 173(2)
_diffrn_measured_fraction_theta_full .861
_diffrn_measured_fraction_theta_max .861
_diffrn_radiation_monochromator graphite
_diffrn_radiation_source 'fine-focus sealed tube'
_diffrn_radiation_type MoK\a
_diffrn_radiation_wavelength .71070
_diffrn_reflns_av_R_equivalents .0232
_diffrn_reflns_av_sigmaI/netI .0294
_diffrn_reflns_limit_h_max 14
_diffrn_reflns_limit_h_min -15
_diffrn_reflns_limit_k_max 10
_diffrn_reflns_limit_k_min -10
_diffrn_reflns_limit_l_max 10
_diffrn_reflns_limit_l_min -10
_diffrn_reflns_number 1108
_diffrn_reflns_theta_full 25.95
_diffrn_reflns_theta_max 25.95
_diffrn_reflns_theta_min 3.73
_exptl_absorpt_coefficient_mu 9.249
_exptl_crystal_density_diffrn 2.336
_exptl_crystal_density_method 'not measured'
_exptl_crystal_F_000 1240
_exptl_crystal_size_max .2
_exptl_crystal_size_mid .2
_exptl_crystal_size_min .2
_refine_diff_density_max .763
_refine_diff_density_min -.612
_refine_ls_extinction_coef .0065(5)
_refine_ls_extinction_method SHELXL
_refine_ls_goodness_of_fit_ref 1.301
_refine_ls_hydrogen_treatment mixed
_refine_ls_matrix_type full
_refine_ls_number_parameters 68
_refine_ls_number_reflns 596
_refine_ls_number_restraints 0
_refine_ls_restrained_S_all 1.301
_refine_ls_R_factor_all .0249
_refine_ls_R_factor_gt .0231
_refine_ls_shift/su_max .317
_refine_ls_shift/su_mean .005
_refine_ls_structure_factor_coef Fsqd
_refine_ls_weighting_details 'w=1/[\s^2^(Fo^2^)+(0.0132P)^2^+2.1175P] where P=(Fo^2^+2Fc^2^)/3'
_refine_ls_weighting_scheme calc
_refine_ls_wR_factor_ref .0600
_reflns_number_gt 560
_reflns_number_total 596
_reflns_threshold_expression >2sigma(I)
_cod_data_source_file na0101.cif
_cod_data_source_block or
_cod_depositor_comments
;
 Marking atoms 'O3', 'O4' and 'O3A', 'O4A' as belonging to disorder groups
 '1' and '2' respectively after consulting the original publication.

 Antanas Vaitkus,
 2017-10-22

The following automatic conversions were performed:

'_refine_ls_weighting_scheme' value 'calc
w=1/[\s^2^(Fo^2^)+(0.0132P)^2^+2.1175P] where P=(Fo^2^+2Fc^2^)/3' was
changed to 'calc'. New tag '_refine_ls_weighting_details' was
created. The value of the new tag was set to
'w=1/[\s^2^(Fo^2^)+(0.0132P)^2^+2.1175P] where P=(Fo^2^+2Fc^2^)/3'.

Automatic conversion script
Id: cif_fix_values 3143 2015-03-26 13:38:13Z robertas 
;
_cod_original_formula_sum 'H24 Al O20 S2 Tl'
_cod_database_code 2102036

loop_
_space_group_symop_operation_xyz
'x, y, z'
'y, z, x'
'z, x, y'
'x+1/2, y, -z+1/2'
'y+1/2, z, -x+1/2'
'z+1/2, x, -y+1/2'
'y+1/2, -z+1/2, -x'
'z+1/2, -x+1/2, -y'
'-z, x+1/2, -y+1/2'
'-x, y+1/2, -z+1/2'
'-y, z+1/2, -x+1/2'
'x+1/2, -y+1/2, -z'
'-x, -y, -z'
'-y, -z, -x'
'-z, -x, -y'
'-x-1/2, -y, z-1/2'
'-y-1/2, -z, x-1/2'
'-z-1/2, -x, y-1/2'
'-y-1/2, z-1/2, x'
'-z-1/2, x-1/2, y'
'z, -x-1/2, y-1/2'
'x, -y-1/2, z-1/2'
'y, -z-1/2, x-1/2'
'-x-1/2, y-1/2, z'

loop_
_atom_site_label
_atom_site_fract_x
_atom_site_fract_y
_atom_site_fract_z
_atom_site_U_iso_or_equiv
_atom_site_adp_type
_atom_site_calc_flag
_atom_site_refinement_flags
_atom_site_occupancy
_atom_site_type_symbol
_atom_site_disorder_group
Tl1 .5000 .5000 .5000 .0314(2) Uani d S 1 Tl .
S .31104(6) .31104(6) .31104(6) .0135(3) Uani d S 1 S .
Al1 .0000 .0000 .0000 .0101(5) Uani d S 1 Al .
O1 .1526(2) .01481(19) -.0146(2) .0159(5) Uani d . 1 O .
H12 .194(4) .024(3) .042(4) .037(12) Uiso d . 1 H .
H11 .174(4) .034(4) -.068(4) .033(12) Uiso d . 1 H .
O2 .0469(2) .13812(19) .29852(19) .0220(5) Uani d . 1 O .
H22 .005(3) .183(4) .293(4) .041(14) Uiso d . 1 H .
H21 .115(4) .159(3) .296(4) .045(13) Uiso d . 1 H .
O3 .2420(2) .2420(2) .2420(2) .0328(15) Uani d SP .940(7) O 1
O4 .2666(2) .42301(19) .31399(19) .0261(8) Uani d P .940(7) O 1
O3A .377(3) .377(3) .377(3) .05(3) Uani d SP .060(7) O 2
O4A .282(3) .201(2) .368(2) .010(10) Uani d P .060(7) O 2

loop_
_atom_site_aniso_label
_atom_site_aniso_U_11
_atom_site_aniso_U_22
_atom_site_aniso_U_33
_atom_site_aniso_U_12
_atom_site_aniso_U_13
_atom_site_aniso_U_23
Tl1 .0314(2) .0314(2) .0314(2) .00870(8) .00870(8) .00870(8)
S .0135(3) .0135(3) .0135(3) .0025(3) .0025(3) .0025(3)
Al1 .0101(5) .0101(5) .0101(5) -.0001(4) -.0001(4) -.0001(4)
O1 .0121(11) .0213(12) .0142(11) -.0027(9) .0009(9) .0018(8)
O2 .0235(13) .0201(11) .0225(11) .0033(10) -.0039(9) -.0012(9)
O3 .0328(15) .0328(15) .0328(15) -.0061(11) -.0061(11) -.0061(11)
O4 .0372(16) .0198(14) .0213(12) .0164(13) .0112(11) .0057(10)
O3A .05(3) .05(3) .05(3) -.03(2) -.03(2) -.03(2)
O4A .019(17) .000(16) .010(16) .008(12) .010(13) .016(13)

loop_
_atom_type_symbol
_atom_type_description
_atom_type_scat_dispersion_real
_atom_type_scat_dispersion_imag
_atom_type_scat_source
Tl Tl -2.8358 9.6688 'International Tables Vol C Tables 4.2.6.8 and 6.1.1.4'
Al Al .0645 .0514 'International Tables Vol C Tables 4.2.6.8 and 6.1.1.4'
S S .1246 .1234 'International Tables Vol C Tables 4.2.6.8 and 6.1.1.4'
O O .0106 .0060 'International Tables Vol C Tables 4.2.6.8 and 6.1.1.4'
H H .0000 .0000 'International Tables Vol C Tables 4.2.6.8 and 6.1.1.4'

loop_
_geom_angle_atom_site_label_1
_geom_angle_atom_site_label_2
_geom_angle_atom_site_label_3
_geom_angle_site_symmetry_1
_geom_angle_site_symmetry_3
_geom_angle
O3A Tl1 O3A . 13_666 180.000(3)
O3A Tl1 O2 . 12_556 104.83(5)
O3A Tl1 O2 13_666 12_556 75.17(5)
O3A Tl1 O2 . 5 75.17(5)
O3A Tl1 O2 13_666 5 104.83(5)
O2 Tl1 O2 12_556 5 66.31(4)
O3A S O3 . . 180(4)
O3A S O4 . 3 70.28(12)
O3 S O4 . 3 109.72(12)
O3A S O4 . . 70.28(12)
O3 S O4 . . 109.72(12)
O4 S O4 3 . 109.22(12)
O3A S O4 . 2 70.28(12)
O3 S O4 . 2 109.72(12)
O4 S O4 3 2 109.22(12)
O4 S O4 . 2 109.22(12)
O3A S O4A . . 111.9(13)
O3 S O4A . . 68.1(13)
O4 S O4A 3 . 43.2(13)
O4 S O4A . . 135.2(10)
O4 S O4A 2 . 113.4(11)
O3A S O4A . 3 111.9(13)
O3 S O4A . 3 68.1(13)
O4 S O4A 3 3 135.2(10)
O4 S O4A . 3 113.4(11)
O4 S O4A 2 3 43.2(13)
O4A S O4A . 3 107.0(14)
O3A S O4A . 2 111.9(13)
O3 S O4A . 2 68.1(13)
O4 S O4A 3 2 113.4(11)
O4 S O4A . 2 43.2(13)
O4 S O4A 2 2 135.2(10)
O4A S O4A . 2 107.0(14)
O4A S O4A 3 2 107.0(14)
O1 Al1 O1 15 3 180.0
O1 Al1 O1 15 14 90.43(10)
O1 Al1 O1 3 14 89.57(10)
O1 Al1 O1 15 2 89.57(10)
O1 Al1 O1 3 2 90.43(10)
O1 Al1 O1 14 2 180.0
O1 Al1 O1 15 13 90.43(10)
O1 Al1 O1 3 13 89.57(10)
O1 Al1 O1 14 13 90.43(10)
O1 Al1 O1 2 13 89.57(10)
O1 Al1 O1 15 . 89.57(10)
O1 Al1 O1 3 . 90.43(10)
O1 Al1 O1 14 . 89.57(10)
O1 Al1 O1 2 . 90.43(10)
O1 Al1 O1 13 . 180.0
Al1 O1 H12 . . 122(3)
Al1 O1 H11 . . 118(3)
H12 O1 H11 . . 117(5)
H22 O2 H21 . . 115(4)
S O3 O4A . . 58.4(11)
S O3 O4A . 3 58.4(11)
O4A O3 O4A . 3 95.0(15)
S O3 O4A . 2 58.4(11)
O4A O3 O4A . 2 95.0(15)
O4A O3 O4A 3 2 95.0(15)
O4A O4 S 2 . 72.0(12)
O4A O4 O3A 2 . 122(2)
S O4 O3A . . 52.5(19)
S O3A O4 . 3 57.2(19)
S O3A O4 . 2 57.2(19)
O4 O3A O4 3 2 93(3)
S O3A O4 . . 57.2(19)
O4 O3A O4 3 . 93(3)
O4 O3A O4 2 . 93(3)
S O3A Tl1 . . 180(6)
O4 O3A Tl1 3 . 122.8(19)
O4 O3A Tl1 2 . 122.8(19)
O4 O3A Tl1 . . 122.8(19)
O4 O4A S 3 . 64.9(14)
O4 O4A O3 3 . 116.4(18)
S O4A O3 . . 53.5(8)

loop_
_geom_bond_atom_site_label_1
_geom_bond_atom_site_label_2
_geom_bond_site_symmetry_2
_geom_bond_distance
Tl1 O3A . 2.61(6)
Tl1 O3A 13_666 2.61(6)
Tl1 O2 12_556 3.036(2)
Tl1 O2 5 3.036(2)
S O3A . 1.39(6)
S O3 . 1.459(5)
S O4 3 1.471(2)
S O4 . 1.471(2)
S O4 2 1.471(2)
S O4A . 1.55(3)
S O4A 3 1.55(2)
S O4A 2 1.55(3)
Al1 O1 15 1.880(3)
Al1 O1 3 1.880(3)
Al1 O1 14 1.880(3)
Al1 O1 2 1.880(3)
Al1 O1 13 1.880(3)
Al1 O1 . 1.880(3)
O1 H12 . .86(5)
O1 H11 . .74(5)
O2 H22 . .75(5)
O2 H21 . .87(5)
O3 O4A . 1.68(3)
O3 O4A 3 1.68(3)
O3 O4A 2 1.68(3)
O4 O4A 2 1.11(4)
O4 O3A . 1.65(4)
O3A O4 3 1.65(4)
O3A O4 2 1.65(4)
O4A O4 3 1.11(3)

loop_
_geom_hbond_atom_site_label_D
_geom_hbond_atom_site_label_H
_geom_hbond_atom_site_label_A
_geom_hbond_site_symmetry_A
_geom_hbond_distance_DH
_geom_hbond_distance_HA
_geom_hbond_distance_DA
_geom_hbond_angle_DHA
O1 H11 O4 22_565 .74(5) 1.90(5) 2.625(3) 165(5)
O1 H12 O2 3 .86(5) 1.76(5) 2.608(3) 169(5)
O2 H21 O3 . .87(5) 1.97(5) 2.786(4) 157(4)
O2 H22 O4 5_455 .75(5) 2.03(5) 2.743(3) 161(5)
O1 H11 O4A 23_565 .74(5) 2.21(6) 2.93(3) 162(5)
O2 H22 O4A 6_455 .75(5) 2.08(6) 2.81(3) 167(5)
O2 H21 O4A . .87(5) 2.29(7) 3.09(3) 155(4)

loop_
_geom_torsion_atom_site_label_1
_geom_torsion_atom_site_label_2
_geom_torsion_atom_site_label_3
_geom_torsion_atom_site_label_4
_geom_torsion_site_symmetry_1
_geom_torsion_site_symmetry_4
_geom_torsion
O3A S O3 O4A . . 9E1(10)
O4 S O3 O4A 3 . -11.9(11)
O4 S O3 O4A . . -131.9(11)
O4 S O3 O4A 2 . 108.1(11)
O4A S O3 O4A 3 . 120.000(3)
O4A S O3 O4A 2 . -120.000(3)
O3A S O3 O4A . 3 -3E1(6)
O4 S O3 O4A 3 3 -131.9(11)
O4 S O3 O4A . 3 108.1(11)
O4 S O3 O4A 2 3 -11.9(11)
O4A S O3 O4A . 3 -120.0
O4A S O3 O4A 2 3 120.0
O3A S O3 O4A . 2 -15E1(10)
O4 S O3 O4A 3 2 108.1(11)
O4 S O3 O4A . 2 -11.9(11)
O4 S O3 O4A 2 2 -131.9(11)
O4A S O3 O4A . 2 120.000(3)
O4A S O3 O4A 3 2 -120.000(4)
O3A S O4 O4A . 2 -163.7(16)
O3 S O4 O4A . 2 16.3(16)
O4 S O4 O4A 3 2 -104.0(16)
O4 S O4 O4A 2 2 136.6(16)
O4A S O4 O4A . 2 -62.1(19)
O4A S O4 O4A 3 2 90(2)
O3 S O4 O3A . . 180.000(9)
O4 S O4 O3A 3 . 59.70(15)
O4 S O4 O3A 2 . -59.70(15)
O4A S O4 O3A . . 101.6(19)
O4A S O4 O3A 3 . -106.0(14)
O4A S O4 O3A 2 . 163.7(16)
O3 S O3A O4 . 3 -10E1(10)
O4 S O3A O4 . 3 120.0
O4 S O3A O4 2 3 -120.000(3)
O4A S O3A O4 . 3 -11.9(11)
O4A S O3A O4 3 3 -131.9(11)
O4A S O3A O4 2 3 108.1(11)
O3 S O3A O4 . 2 2E1(4)
O4 S O3A O4 3 2 120.000(3)
O4 S O3A O4 . 2 -120.000(2)
O4A S O3A O4 . 2 108.1(11)
O4A S O3A O4 3 2 -11.9(11)
O4A S O3A O4 2 2 -131.9(11)
O3 S O3A O4 . . 14E1(10)
O4 S O3A O4 3 . -120.000(3)
O4 S O3A O4 2 . 120.000(4)
O4A S O3A O4 . . -131.9(11)
O4A S O3A O4 3 . 108.1(11)
O4A S O3A O4 2 . -11.9(11)
O3 S O3A Tl1 . . -18E1(10)
O4 S O3A Tl1 3 . -8E1(10)
O4 S O3A Tl1 . . 4E1(5)
O4 S O3A Tl1 2 . 16E1(10)
O4A S O3A Tl1 . . -9E1(10)
O4A S O3A Tl1 3 . 15E1(10)
O4A S O3A Tl1 2 . 3E1(5)
O4A O4 O3A S 2 . 18.4(18)
O4A O4 O3A O4 2 3 -28(3)
S O4 O3A O4 . 3 -46.8(15)
O4A O4 O3A O4 2 2 65(2)
S O4 O3A O4 . 2 46.8(15)
O4A O4 O3A Tl1 2 . -161.6(18)
S O4 O3A Tl1 . . 180.000(8)
O3A Tl1 O3A S 13_666 . 0E1(10)
O2 Tl1 O3A S 12_556 . 9E1(10)
O2 Tl1 O3A S 5 . 15E1(10)
O3A Tl1 O3A O4 13_666 3 16E1(10)
O2 Tl1 O3A O4 12_556 3 15.77(10)
O2 Tl1 O3A O4 5 3 75.77(10)
O3A Tl1 O3A O4 13_666 2 4E1(10)
O2 Tl1 O3A O4 12_556 2 -104.23(10)
O2 Tl1 O3A O4 5 2 -44.23(10)
O3A Tl1 O3A O4 13_666 . -8E1(10)
O2 Tl1 O3A O4 12_556 . 135.77(10)
O2 Tl1 O3A O4 5 . -164.23(11)
O3A S O4A O4 . 3 16.5(15)
O3 S O4A O4 . 3 -163.5(15)
O4 S O4A O4 . 3 -67(2)
O4 S O4A O4 2 3 93.7(12)
O4A S O4A O4 3 3 139.4(19)
O4A S O4A O4 2 3 -106(2)
O3A S O4A O3 . . 180.000(3)
O4 S O4A O3 3 . 163.5(15)
O4 S O4A O3 . . 96.4(14)
O4 S O4A O3 2 . -102.9(7)
O4A S O4A O3 3 . -57.2(15)
O4A S O4A O3 2 . 57.2(15)
S O3 O4A O4 . 3 16.7(16)
O4A O3 O4A O4 3 3 64.5(14)
O4A O3 O4A O4 2 3 -31(2)
O4A O3 O4A S 3 . 47.7(9)
O4A O3 O4A S 2 . -47.7(9)

loop_
_cod_related_entry_id
_cod_related_entry_database
_cod_related_entry_code
1 MPOD 1000230
2 AMCSD 0009916
